data_1570365
loop_
_publ_author_name
'Fan, Ji-Qiang'
'Cen, Kehui'
'Xu, Hua-Jun'
'Wang, Hai-Yang'
'Yang, Ying'
'Zhu, Ze-Min'
'Liu, Hao'
'Chen, Dengyu'
'Fan, Weigang'
'Li, Man-Bo'

_publ_section_title
;
 Photochemical synthesis of group 10 metal nanoclusters for
 electrocatalysis.
;
_journal_issue 47
_journal_name_full Nanoscale
_journal_page_first 19079
_journal_page_last 19084
_journal_paper_doi 10.1039/d3nr05328h
_journal_volume 15
_journal_year 2023
_chemical_formula_moiety 'C140 H140 Ni10 S20, 0.25(C8 O4)'
_chemical_formula_sum 'C142 H140 Ni10 O S20'
_chemical_formula_weight 3090.83
_space_group_crystal_system orthorhombic
_space_group_IT_number 70
_space_group_name_Hall '-F 2uv 2vw'
_space_group_name_H-M_alt 'F d d d :2'
_atom_sites_solution_hydrogens geom
_audit_creation_date 2022-09-16
_audit_creation_method
;
Olex2 1.3
(compiled 2020.11.12 svn.r5f609507 for OlexSys, GUI svn.r6226)
;
_audit_update_record
;
2023-09-05 deposited with the CCDC.	2023-11-22 downloaded from the CCDC.
;
_cell_angle_alpha 90
_cell_angle_beta 90
_cell_angle_gamma 90
_cell_formula_units_Z 8
_cell_length_a 23.4478(13)
_cell_length_b 30.2351(16)
_cell_length_c 48.070(3)
_cell_measurement_reflns_used 5669
_cell_measurement_temperature 273.15
_cell_measurement_theta_max 69.925
_cell_measurement_theta_min 3.647
_cell_volume 34079(3)
_computing_molecular_graphics 'Olex2 1.3 (Dolomanov et al., 2009)'
_computing_publication_material 'Olex2 1.3 (Dolomanov et al., 2009)'
_computing_structure_refinement 'SHELXL 2018/3 (Sheldrick, 2015)'
_computing_structure_solution 'SHELXT 2014/5 (Sheldrick, 2014)'
_diffrn_ambient_temperature 273.15
_diffrn_measured_fraction_theta_full 0.997
_diffrn_measured_fraction_theta_max 0.986
_diffrn_measurement_device_type 'Bruker APEX-II CCD'
_diffrn_measurement_method '\w scans'
_diffrn_radiation_monochromator graphite
_diffrn_radiation_type CuK\a
_diffrn_radiation_wavelength 1.54178
_diffrn_reflns_av_R_equivalents 0.0778
_diffrn_reflns_av_unetI/netI 0.0394
_diffrn_reflns_Laue_measured_fraction_full 0.997
_diffrn_reflns_Laue_measured_fraction_max 0.986
_diffrn_reflns_limit_h_max 17
_diffrn_reflns_limit_h_min -28
_diffrn_reflns_limit_k_max 36
_diffrn_reflns_limit_k_min -34
_diffrn_reflns_limit_l_max 47
_diffrn_reflns_limit_l_min -58
_diffrn_reflns_number 60663
_diffrn_reflns_point_group_measured_fraction_full 0.997
_diffrn_reflns_point_group_measured_fraction_max 0.986
_diffrn_reflns_theta_full 67.679
_diffrn_reflns_theta_max 69.925
_diffrn_reflns_theta_min 3.647
_diffrn_standards_number 0
_exptl_absorpt_coefficient_mu 3.760
_exptl_absorpt_correction_T_max 0.687
_exptl_absorpt_correction_T_min 0.466
_exptl_absorpt_correction_type multi-scan
_exptl_crystal_colour 'metallic blackish black'
_exptl_crystal_colour_lustre metallic
_exptl_crystal_colour_modifier blackish
_exptl_crystal_colour_primary black
_exptl_crystal_density_diffrn 1.205
_exptl_crystal_description block
_exptl_crystal_F_000 12800
_exptl_crystal_size_max 0.3
_exptl_crystal_size_mid 0.2
_exptl_crystal_size_min 0.1
_refine_diff_density_max 0.448
_refine_diff_density_min -0.430
_refine_diff_density_rms 0.072
_refine_ls_extinction_method none
_refine_ls_goodness_of_fit_ref 1.026
_refine_ls_hydrogen_treatment constr
_refine_ls_matrix_type full
_refine_ls_number_parameters 412
_refine_ls_number_reflns 7980
_refine_ls_number_restraints 1044
_refine_ls_restrained_S_all 1.160
_refine_ls_R_factor_all 0.0688
_refine_ls_R_factor_gt 0.0487
_refine_ls_shift/su_max 0.001
_refine_ls_shift/su_mean 0.000
_refine_ls_structure_factor_coef Fsqd
_refine_ls_weighting_details 'w=1/[\s^2^(Fo^2^)+(0.0940P)^2^] where P=(Fo^2^+2Fc^2^)/3'
_refine_ls_weighting_scheme calc
_refine_ls_wR_factor_gt 0.1357
_refine_ls_wR_factor_ref 0.1462
_reflns_Friedel_coverage 0.000
_reflns_number_gt 5669
_reflns_number_total 7980
_reflns_threshold_expression 'I > 2\s(I)'
_cod_data_source_file d3nr05328h2.cif
_cod_data_source_block Ni10
_cod_depositor_comments 'Adding full bibliography for 1570364--1570367.cif.'
_cod_original_sg_symbol_H-M 'F d d d'
_cod_database_code 1570365
_shelx_shelxl_version_number 2018/3
_shelx_space_group_comment
;
The symmetry employed for this shelxl refinement is uniquely defined
by the following loop, which should always be used as a source of
symmetry information in preference to the above space-group names.
They are only intended as comments.
;
_shelx_estimated_absorpt_t_max 0.705
_shelx_estimated_absorpt_t_min 0.398
_olex2_refinement_description
;
1. Fixed Uiso
 At 1.2 times of:
  All C(H) groups
 At 1.5 times of:
  All C(H,H,H) groups
2. Restrained distances
 O2-C3
 1.42 with sigma of 0.02
 C3-C2
 1.51 with sigma of 0.02
 O2-C2
 2.37 with sigma of 0.04
3. Uiso/Uaniso restraints and constraints
O2 \\sim C3 \\sim C2: within 2A with sigma of 0.04 and sigma for terminal atoms
of 0.08 within 2A
All non-hydrogen atoms have similar U: within 3.8A with sigma of 0.01 and sigma
for terminal atoms of 0.02 within 3.8A
4. Rigid body (RIGU) restrains
 O2, C3, C2
 with sigma for 1-2 distances of 0.004 and sigma for 1-3 distances of 0.004
5. Others
 Fixed Sof: O2(0.25) C3(0.25) C2(0.25)
6.a Aromatic/amide H refined with riding coordinates:
 C009(H009), C00D(H00D), C00F(H00F), C00I(H00I), C00J(H00J), C00K(H00K),
 C00L(H00L), C00M(H00M), C00O(H00O), C00P(H00P), C00Q(H00Q), C00R(H00R),
 C00T(H00T), C00U(H00U), C00V(H00V), C00W(H00W), C00Z(H00Z), C010(H010),
 C011(H011), C012(H012)
6.b Idealised Me refined as rotating group:
 C00Y(H00A,H00B,H00C), C014(H01A,H01B,H01C), C015(H01D,H01E,H01F), C016(H01G,
 H01H,H01I), C018(H01J,H01K,H01L)
;
_olex2_submission_special_instructions 'No special instructions were received'

loop_
_space_group_symop_operation_xyz
'x, y, z'
'-x+3/4, -y+3/4, z'
'-x+3/4, y, -z+3/4'
'x, -y+3/4, -z+3/4'
'x, y+1/2, z+1/2'
'-x+3/4, -y+5/4, z+1/2'
'-x+3/4, y+1/2, -z+5/4'
'x, -y+5/4, -z+5/4'
'x+1/2, y, z+1/2'
'-x+5/4, -y+3/4, z+1/2'
'-x+5/4, y, -z+5/4'
'x+1/2, -y+3/4, -z+5/4'
'x+1/2, y+1/2, z'
'-x+5/4, -y+5/4, z'
'-x+5/4, y+1/2, -z+3/4'
'x+1/2, -y+5/4, -z+3/4'
'-x, -y, -z'
'x-3/4, y-3/4, -z'
'x-3/4, -y, z-3/4'
'-x, y-3/4, z-3/4'
'-x, -y+1/2, -z+1/2'
'x-3/4, y-1/4, -z+1/2'
'x-3/4, -y+1/2, z-1/4'
'-x, y-1/4, z-1/4'
'-x+1/2, -y, -z+1/2'
'x-1/4, y-3/4, -z+1/2'
'x-1/4, -y, z-1/4'
'-x+1/2, y-3/4, z-1/4'
'-x+1/2, -y+1/2, -z'
'x-1/4, y-1/4, -z'
'x-1/4, -y+1/2, z-3/4'
'-x+1/2, y-1/4, z-3/4'

loop_
_atom_site_label
_atom_site_type_symbol
_atom_site_fract_x
_atom_site_fract_y
_atom_site_fract_z
_atom_site_U_iso_or_equiv
_atom_site_adp_type
_atom_site_occupancy
_atom_site_site_symmetry_order
_atom_site_calc_flag
_atom_site_refinement_flags_posn
_atom_site_refinement_flags_adp
_atom_site_refinement_flags_occupancy
_atom_site_disorder_assembly
_atom_site_disorder_group
Ni01 Ni 0.375000 0.54642(2) 0.375000 0.03795(18) Uani 1 2 d S TU P . .
Ni02 Ni 0.55293(2) 0.42816(2) 0.37510(2) 0.04157(16) Uani 1 1 d . U . . .
Ni03 Ni 0.50202(2) 0.51575(2) 0.37560(2) 0.04120(16) Uani 1 1 d . U . . .
S04 S 0.44408(3) 0.54535(3) 0.40676(2) 0.04265(19) Uani 1 1 d . U . . .
S005 S 0.53709(4) 0.37517(3) 0.40525(2) 0.0455(2) Uani 1 1 d . U . . .
S006 S 0.55271(4) 0.48080(3) 0.34335(2) 0.0457(2) Uani 1 1 d . U . . .
S007 S 0.44717(4) 0.55146(3) 0.34616(2) 0.0438(2) Uani 1 1 d . U . . .
S008 S 0.56474(4) 0.48430(3) 0.40334(2) 0.0455(2) Uani 1 1 d . U . . .
C009 C 0.48905(17) 0.45486(11) 0.44429(6) 0.0514(8) Uani 1 1 d . U . . .
H009 H 0.461413 0.452328 0.430502 0.062 Uiso 1 1 calc R U . . .
C00A C 0.46623(15) 0.60169(11) 0.40842(7) 0.0479(7) Uani 1 1 d . U . . .
C00B C 0.62054(16) 0.50647(11) 0.34265(8) 0.0532(8) Uani 1 1 d . U . . .
C00C C 0.54234(16) 0.47122(11) 0.43757(7) 0.0497(7) Uani 1 1 d . U . . .
C00D C 0.47615(19) 0.44210(12) 0.47142(7) 0.0600(9) Uani 1 1 d . U . . .
H00D H 0.439895 0.431492 0.475538 0.072 Uiso 1 1 calc R U . . .
C00E C 0.43992(16) 0.51818(13) 0.31563(6) 0.0525(8) Uani 1 1 d . U . . .
C00F C 0.42206(19) 0.47534(14) 0.31661(8) 0.0672(9) Uani 1 1 d . U . . .
H00F H 0.409041 0.463679 0.333349 0.081 Uiso 1 1 calc R U . . .
C00G C 0.59360(19) 0.37233(12) 0.42954(8) 0.0609(9) Uani 1 1 d . U . . .
C00H C 0.5167(2) 0.44501(13) 0.49239(7) 0.0655(10) Uani 1 1 d . U . . .
C00I C 0.5692(2) 0.46186(14) 0.48566(8) 0.0710(10) Uani 1 1 d . U . . .
H00I H 0.596444 0.464874 0.499588 0.085 Uiso 1 1 calc R U . . .
C00J C 0.52259(18) 0.61340(14) 0.40837(9) 0.0668(10) Uani 1 1 d . U . . .
H00J H 0.550337 0.591633 0.406457 0.080 Uiso 1 1 calc R U . . .
C00K C 0.62634(19) 0.55151(14) 0.34320(11) 0.0778(11) Uani 1 1 d . U . . .
H00K H 0.594313 0.569214 0.345695 0.093 Uiso 1 1 calc R U . . .
C00L C 0.58313(19) 0.47465(12) 0.45858(7) 0.0620(9) Uani 1 1 d . U . . .
H00L H 0.619380 0.485387 0.454588 0.074 Uiso 1 1 calc R U . . .
C00M C 0.53872(19) 0.65672(15) 0.41109(9) 0.0757(11) Uani 1 1 d . U . . .
H00M H 0.577425 0.663441 0.411254 0.091 Uiso 1 1 calc R U . . .
C00N C 0.4409(2) 0.46510(17) 0.26834(9) 0.0821(12) Uani 1 1 d . U . . .
C00O C 0.4579(2) 0.53539(16) 0.29077(8) 0.0744(10) Uani 1 1 d . U . . .
H00O H 0.469524 0.564734 0.289492 0.089 Uiso 1 1 calc R U . . .
C00P C 0.4272(2) 0.63413(14) 0.41222(11) 0.0802(11) Uani 1 1 d . U . . .
H00P H 0.388632 0.627103 0.413253 0.096 Uiso 1 1 calc R U . . .
C00Q C 0.5830(2) 0.35293(15) 0.45525(8) 0.0772(10) Uani 1 1 d . U . . .
H00Q H 0.546545 0.342487 0.459225 0.093 Uiso 1 1 calc R U . . .
C00R C 0.4230(2) 0.44894(17) 0.29319(9) 0.0803(11) Uani 1 1 d . U . . .
H00R H 0.411074 0.419664 0.294444 0.096 Uiso 1 1 calc R U . . .
C00S C 0.7268(2) 0.54716(15) 0.33527(11) 0.0852(12) Uani 1 1 d . U . . .
C00T C 0.6682(2) 0.48197(15) 0.33826(11) 0.0822(11) Uani 1 1 d . U . . .
H00T H 0.665775 0.451280 0.337642 0.099 Uiso 1 1 calc R U . . .
C00U C 0.6789(2) 0.57079(15) 0.34012(11) 0.0906(13) Uani 1 1 d . U . . .
H00U H 0.681668 0.601403 0.341423 0.109 Uiso 1 1 calc R U . . .
C00V C 0.6471(2) 0.38856(14) 0.42369(10) 0.0740(10) Uani 1 1 d . U . . .
H00V H 0.654516 0.401965 0.406660 0.089 Uiso 1 1 calc R U . . .
C00W C 0.4585(2) 0.50775(19) 0.26716(8) 0.0862(12) Uani 1 1 d . U . . .
H00W H 0.471291 0.519099 0.250295 0.103 Uiso 1 1 calc R U . . .
C00X C 0.5006(2) 0.69026(16) 0.41357(10) 0.0781(11) Uani 1 1 d . U . . .
C00Y C 0.5041(3) 0.42966(15) 0.52162(8) 0.0912(16) Uani 1 1 d . U . . .
H00A H 0.511404 0.453344 0.534436 0.137 Uiso 1 1 calc R U . . .
H00B H 0.528130 0.404930 0.526087 0.137 Uiso 1 1 calc R U . . .
H00C H 0.464864 0.420927 0.522925 0.137 Uiso 1 1 calc R U . . .
C00Z C 0.7211(2) 0.50283(17) 0.33465(12) 0.0991(14) Uani 1 1 d . U . . .
H00Z H 0.753282 0.485492 0.331734 0.119 Uiso 1 1 calc R U . . .
C010 C 0.4446(2) 0.67794(15) 0.41458(13) 0.0928(13) Uani 1 1 d . U . . .
H010 H 0.417048 0.699724 0.416937 0.111 Uiso 1 1 calc R U . . .
C011 C 0.6907(3) 0.38459(16) 0.44390(12) 0.0972(14) Uani 1 1 d . U . . .
H011 H 0.727045 0.395225 0.440063 0.117 Uiso 1 1 calc R U . . .
C012 C 0.6258(3) 0.34884(19) 0.47521(12) 0.1015(14) Uani 1 1 d . U . . .
H012 H 0.618807 0.335470 0.492292 0.122 Uiso 1 1 calc R U . . .
C013 C 0.6798(3) 0.36555(18) 0.46862(13) 0.1006(15) Uani 1 1 d . U . . .
C014 C 0.4423(3) 0.4361(2) 0.24245(10) 0.123(2) Uani 1 1 d . U . . .
H01A H 0.454715 0.406916 0.247402 0.184 Uiso 1 1 calc R U . . .
H01B H 0.468242 0.448564 0.229132 0.184 Uiso 1 1 calc R U . . .
H01C H 0.404788 0.434639 0.234501 0.184 Uiso 1 1 calc R U . . .
C015 C 0.5185(3) 0.73803(16) 0.41595(13) 0.1120(19) Uani 1 1 d . U . . .
H01D H 0.516243 0.747175 0.435042 0.168 Uiso 1 1 calc R U . . .
H01E H 0.493598 0.756081 0.404873 0.168 Uiso 1 1 calc R U . . .
H01F H 0.556962 0.741225 0.409448 0.168 Uiso 1 1 calc R U . . .
C016 C 0.7841(3) 0.5691(2) 0.33164(15) 0.124(2) Uani 1 1 d . U . . .
H01G H 0.807699 0.551254 0.319787 0.187 Uiso 1 1 calc R U . . .
H01H H 0.802163 0.572352 0.349455 0.187 Uiso 1 1 calc R U . . .
H01I H 0.779034 0.597751 0.323357 0.187 Uiso 1 1 calc R U . . .
C018 C 0.7294(4) 0.3605(3) 0.49032(16) 0.172(3) Uani 1 1 d . U . . .
H01J H 0.755636 0.338291 0.484043 0.259 Uiso 1 1 calc R U . . .
H01K H 0.713876 0.351998 0.508007 0.259 Uiso 1 1 calc R U . . .
H01L H 0.749040 0.388232 0.492197 0.259 Uiso 1 1 calc R U . . .
O2 O 0.3766(8) 0.3914(5) 0.3845(3) 0.101(4) Uani 0.25 1 d D U P . .
C3 C 0.3494(11) 0.4103(7) 0.3630(4) 0.105(3) Uani 0.25 1 d D U P . .
C2 C 0.375000 0.375000 0.3406(3) 0.101(3) Uani 0.5 2 d DS TU P . .

loop_
_atom_site_aniso_label
_atom_site_aniso_U_11
_atom_site_aniso_U_22
_atom_site_aniso_U_33
_atom_site_aniso_U_23
_atom_site_aniso_U_13
_atom_site_aniso_U_12
Ni01 0.0360(4) 0.0420(4) 0.0359(3) 0.000 -0.0029(3) 0.000
Ni02 0.0403(3) 0.0396(3) 0.0448(3) -0.0059(2) -0.0023(2) 0.0018(2)
Ni03 0.0381(3) 0.0433(3) 0.0422(3) -0.0027(2) -0.0048(2) 0.0049(2)
S04 0.0401(4) 0.0474(4) 0.0404(4) -0.0010(3) -0.0053(3) 0.0051(3)
S005 0.0491(5) 0.0425(4) 0.0448(4) -0.0063(3) -0.0025(3) 0.0036(3)
S006 0.0431(5) 0.0449(4) 0.0492(4) -0.0038(3) -0.0002(3) 0.0028(3)
S007 0.0403(4) 0.0499(5) 0.0413(4) 0.0030(3) -0.0013(3) 0.0037(3)
S008 0.0439(5) 0.0431(4) 0.0495(4) -0.0075(3) -0.0098(3) 0.0059(3)
C009 0.0610(19) 0.0516(17) 0.0417(14) -0.0063(13) -0.0116(14) 0.0107(15)
C00A 0.0386(16) 0.0540(17) 0.0512(15) -0.0114(14) -0.0091(13) 0.0019(13)
C00B 0.0477(18) 0.0407(15) 0.0713(18) -0.0049(14) 0.0108(15) -0.0004(13)
C00C 0.0563(18) 0.0468(15) 0.0460(14) -0.0112(12) -0.0139(14) 0.0113(13)
C00D 0.076(2) 0.0577(19) 0.0463(16) -0.0044(15) -0.0029(17) 0.0114(17)
C00E 0.0505(18) 0.0682(19) 0.0389(14) 0.0007(14) -0.0042(13) 0.0161(15)
C00F 0.069(2) 0.077(2) 0.0561(17) -0.0063(16) -0.0043(17) -0.0016(18)
C00G 0.070(2) 0.0476(17) 0.0650(18) -0.0126(15) -0.0204(17) 0.0097(15)
C00H 0.095(3) 0.058(2) 0.0437(16) -0.0091(15) -0.0148(18) 0.0189(19)
C00I 0.091(3) 0.069(2) 0.0526(18) -0.0162(16) -0.0299(18) 0.015(2)
C00J 0.047(2) 0.066(2) 0.088(2) -0.0173(18) 0.0004(18) -0.0025(16)
C00K 0.062(2) 0.051(2) 0.120(3) -0.006(2) 0.020(2) -0.0021(17)
C00L 0.069(2) 0.0595(18) 0.0572(17) -0.0156(15) -0.0235(16) 0.0076(16)
C00M 0.051(2) 0.074(2) 0.102(3) -0.022(2) -0.001(2) -0.0136(19)
C00N 0.093(3) 0.093(3) 0.060(2) -0.018(2) -0.015(2) 0.031(2)
C00O 0.087(3) 0.080(2) 0.0564(19) 0.0027(18) 0.0052(19) 0.015(2)
C00P 0.050(2) 0.062(2) 0.129(3) -0.019(2) -0.008(2) -0.0006(17)
C00Q 0.096(2) 0.071(2) 0.0653(19) -0.0087(17) -0.0240(19) 0.0159(19)
C00R 0.084(3) 0.089(3) 0.069(2) -0.019(2) -0.015(2) 0.007(2)
C00S 0.067(3) 0.062(2) 0.126(3) -0.014(2) 0.022(2) -0.023(2)
C00T 0.055(2) 0.055(2) 0.137(3) -0.007(2) 0.013(2) -0.0073(17)
C00U 0.080(3) 0.054(2) 0.138(3) -0.007(2) 0.020(3) -0.016(2)
C00V 0.072(2) 0.0582(19) 0.091(2) -0.0117(18) -0.026(2) 0.0119(17)
C00W 0.105(3) 0.107(3) 0.0474(18) -0.002(2) 0.003(2) 0.020(3)
C00X 0.065(2) 0.068(2) 0.102(3) -0.018(2) -0.007(2) -0.0180(19)
C00Y 0.156(5) 0.073(3) 0.045(2) -0.0051(19) -0.014(3) 0.016(3)
C00Z 0.058(2) 0.078(3) 0.161(3) -0.011(3) 0.026(3) -0.006(2)
C010 0.062(2) 0.062(2) 0.154(3) -0.026(2) -0.008(3) 0.001(2)
C011 0.094(3) 0.077(3) 0.120(3) -0.020(2) -0.046(3) 0.010(2)
C012 0.127(3) 0.090(3) 0.088(3) -0.006(2) -0.038(3) 0.027(3)
C013 0.112(3) 0.082(3) 0.107(3) -0.022(2) -0.052(3) 0.025(3)
C014 0.155(5) 0.134(4) 0.079(3) -0.041(3) -0.015(3) 0.046(4)
C015 0.108(4) 0.073(3) 0.156(5) -0.019(3) -0.004(4) -0.033(3)
C016 0.089(4) 0.104(4) 0.181(5) -0.018(4) 0.032(4) -0.048(3)
C018 0.181(7) 0.156(5) 0.180(6) -0.036(5) -0.120(5) 0.045(5)
O2 0.109(7) 0.104(7) 0.090(6) -0.019(4) -0.010(6) -0.039(7)
C3 0.106(7) 0.113(7) 0.096(6) 0.002(5) 0.005(6) -0.017(6)
C2 0.110(6) 0.107(5) 0.085(5) 0.000 0.000 -0.010(5)

loop_
_atom_type_symbol
_atom_type_description
_atom_type_scat_dispersion_real
_atom_type_scat_dispersion_imag
_atom_type_scat_source
C C 0.0181 0.0091 'International Tables Vol C Tables 4.2.6.8 and 6.1.1.4'
H H 0.0000 0.0000 'International Tables Vol C Tables 4.2.6.8 and 6.1.1.4'
Ni Ni -3.0029 0.5091 'International Tables Vol C Tables 4.2.6.8 and 6.1.1.4'
O O 0.0492 0.0322 'International Tables Vol C Tables 4.2.6.8 and 6.1.1.4'
S S 0.3331 0.5567 'International Tables Vol C Tables 4.2.6.8 and 6.1.1.4'

loop_
_geom_angle_atom_site_label_1
_geom_angle_atom_site_label_2
_geom_angle_atom_site_label_3
_geom_angle
_geom_angle_site_symmetry_1
_geom_angle_site_symmetry_3
_geom_angle_publ_flag
S04 Ni01 S04 178.33(5) 3 . ?
S007 Ni01 S04 82.71(3) 3 3 ?
S007 Ni01 S04 82.71(3) . . ?
S007 Ni01 S04 97.41(3) . 3 ?
S007 Ni01 S04 97.41(3) 3 . ?
S007 Ni01 S007 172.03(6) 3 . ?
S005 Ni02 Ni03 126.25(3) . . ?
S005 Ni02 Ni03 127.05(3) 4 . ?
S005 Ni02 S005 82.79(4) . 4 ?
S005 Ni02 S006 169.98(4) . . ?
S006 Ni02 Ni03 49.21(2) . . ?
S006 Ni02 S005 93.98(3) . 4 ?
S008 Ni02 Ni03 48.75(2) . . ?
S008 Ni02 S005 175.78(4) . 4 ?
S008 Ni02 S005 100.26(4) . . ?
S008 Ni02 S006 82.53(3) . . ?
S04 Ni03 Ni02 128.82(3) . . ?
S04 Ni03 S006 173.79(4) . . ?
S006 Ni03 Ni02 48.75(3) . . ?
S007 Ni03 Ni02 133.13(3) . . ?
S007 Ni03 S04 82.97(3) . . ?
S007 Ni03 S006 95.61(3) . . ?
S007 Ni03 S008 173.77(4) . . ?
S008 Ni03 Ni02 48.44(2) . . ?
S008 Ni03 S04 100.07(3) . . ?
S008 Ni03 S006 81.94(4) . . ?
Ni03 S04 Ni01 89.34(3) . . ?
C00A S04 Ni01 103.23(11) . . ?
C00A S04 Ni03 103.77(12) . . ?
Ni02 S005 Ni02 93.93(4) . 4 ?
C00G S005 Ni02 105.97(13) . 4 ?
C00G S005 Ni02 110.19(15) . . ?
Ni02 S006 Ni03 82.04(3) . . ?
C00B S006 Ni02 109.12(13) . . ?
C00B S006 Ni03 106.59(12) . . ?
Ni01 S007 Ni03 90.60(3) . . ?
C00E S007 Ni01 113.99(13) . . ?
C00E S007 Ni03 107.93(11) . . ?
Ni02 S008 Ni03 82.81(3) . . ?
C00C S008 Ni02 111.41(11) . . ?
C00C S008 Ni03 117.45(12) . . ?
C00C C009 H009 119.5 . . ?
C00C C009 C00D 120.9(3) . . ?
C00D C009 H009 119.5 . . ?
C00J C00A S04 121.9(3) . . ?
C00P C00A S04 120.1(3) . . ?
C00P C00A C00J 117.8(4) . . ?
C00K C00B S006 121.7(3) . . ?
C00T C00B S006 120.2(3) . . ?
C00T C00B C00K 117.7(4) . . ?
C009 C00C S008 124.4(3) . . ?
C009 C00C C00L 118.5(3) . . ?
C00L C00C S008 116.9(3) . . ?
C009 C00D H00D 119.6 . . ?
C00H C00D C009 120.9(4) . . ?
C00H C00D H00D 119.6 . . ?
C00F C00E S007 122.4(3) . . ?
C00F C00E C00O 119.1(4) . . ?
C00O C00E S007 118.2(3) . . ?
C00E C00F H00F 119.4 . . ?
C00E C00F C00R 121.1(4) . . ?
C00R C00F H00F 119.4 . . ?
C00Q C00G S005 118.2(4) . . ?
C00V C00G S005 122.1(3) . . ?
C00V C00G C00Q 119.7(4) . . ?
C00D C00H C00Y 121.5(5) . . ?
C00I C00H C00D 117.8(4) . . ?
C00I C00H C00Y 120.7(4) . . ?
C00H C00I H00I 118.9 . . ?
C00H C00I C00L 122.2(4) . . ?
C00L C00I H00I 118.9 . . ?
C00A C00J H00J 119.5 . . ?
C00A C00J C00M 120.9(4) . . ?
C00M C00J H00J 119.5 . . ?
C00B C00K H00K 119.7 . . ?
C00B C00K C00U 120.7(4) . . ?
C00U C00K H00K 119.7 . . ?
C00C C00L C00I 119.6(4) . . ?
C00C C00L H00L 120.2 . . ?
C00I C00L H00L 120.2 . . ?
C00J C00M H00M 118.6 . . ?
C00X C00M C00J 122.7(4) . . ?
C00X C00M H00M 118.6 . . ?
C00R C00N C014 121.2(5) . . ?
C00W C00N C00R 118.3(4) . . ?
C00W C00N C014 120.5(5) . . ?
C00E C00O H00O 120.7 . . ?
C00E C00O C00W 118.7(4) . . ?
C00W C00O H00O 120.7 . . ?
C00A C00P H00P 119.9 . . ?
C00A C00P C010 120.1(4) . . ?
C010 C00P H00P 119.9 . . ?
C00G C00Q H00Q 119.4 . . ?
C00G C00Q C012 121.3(5) . . ?
C012 C00Q H00Q 119.4 . . ?
C00F C00R H00R 119.5 . . ?
C00N C00R C00F 121.0(5) . . ?
C00N C00R H00R 119.5 . . ?
C00U C00S C016 121.9(4) . . ?
C00Z C00S C00U 116.5(4) . . ?
C00Z C00S C016 121.6(5) . . ?
C00B C00T H00T 119.9 . . ?
C00B C00T C00Z 120.1(4) . . ?
C00Z C00T H00T 119.9 . . ?
C00K C00U H00U 118.6 . . ?
C00S C00U C00K 122.7(4) . . ?
C00S C00U H00U 118.6 . . ?
C00G C00V H00V 120.4 . . ?
C00G C00V C011 119.2(5) . . ?
C011 C00V H00V 120.4 . . ?
C00N C00W C00O 121.9(4) . . ?
C00N C00W H00W 119.1 . . ?
C00O C00W H00W 119.1 . . ?
C00M C00X C010 115.7(4) . . ?
C00M C00X C015 122.6(5) . . ?
C010 C00X C015 121.7(5) . . ?
C00H C00Y H00A 109.5 . . ?
C00H C00Y H00B 109.5 . . ?
C00H C00Y H00C 109.5 . . ?
H00A C00Y H00B 109.5 . . ?
H00A C00Y H00C 109.5 . . ?
H00B C00Y H00C 109.5 . . ?
C00S C00Z C00T 122.2(5) . . ?
C00S C00Z H00Z 118.9 . . ?
C00T C00Z H00Z 118.9 . . ?
C00P C010 H010 118.7 . . ?
C00X C010 C00P 122.7(5) . . ?
C00X C010 H010 118.7 . . ?
C00V C011 H011 119.8 . . ?
C013 C011 C00V 120.4(6) . . ?
C013 C011 H011 119.8 . . ?
C00Q C012 H012 121.2 . . ?
C00Q C012 C013 117.7(6) . . ?
C013 C012 H012 121.2 . . ?
C011 C013 C012 121.7(5) . . ?
C011 C013 C018 119.2(7) . . ?
C012 C013 C018 119.0(6) . . ?
C00N C014 H01A 109.5 . . ?
C00N C014 H01B 109.5 . . ?
C00N C014 H01C 109.5 . . ?
H01A C014 H01B 109.5 . . ?
H01A C014 H01C 109.5 . . ?
H01B C014 H01C 109.5 . . ?
C00X C015 H01D 109.5 . . ?
C00X C015 H01E 109.5 . . ?
C00X C015 H01F 109.5 . . ?
H01D C015 H01E 109.5 . . ?
H01D C015 H01F 109.5 . . ?
H01E C015 H01F 109.5 . . ?
C00S C016 H01G 109.5 . . ?
C00S C016 H01H 109.5 . . ?
C00S C016 H01I 109.5 . . ?
H01G C016 H01H 109.5 . . ?
H01G C016 H01I 109.5 . . ?
H01H C016 H01I 109.5 . . ?
C013 C018 H01J 109.5 . . ?
C013 C018 H01K 109.5 . . ?
C013 C018 H01L 109.5 . . ?
H01J C018 H01K 109.5 . . ?
H01J C018 H01L 109.5 . . ?
H01K C018 H01L 109.5 . . ?
O2 O2 O2 47.5(12) 3 4 ?
O2 O2 O2 89.6(4) 3 2 ?
O2 O2 O2 42.8(13) 2 4 ?
O2 O2 C3 36.2(14) 3 . ?
O2 O2 C3 18(2) 2 4 ?
O2 O2 C3 50.8(9) 4 4 ?
O2 O2 C3 92.2(13) 3 4 ?
O2 O2 C3 112.8(15) 2 . ?
O2 O2 C2 67.4(6) 2 3 ?
O2 O2 C2 156.6(9) 3 3 ?
C3 O2 O2 77.9(12) . 4 ?
C3 O2 O2 102(3) 3 3 ?
C3 O2 O2 128(2) 3 4 ?
C3 O2 O2 139(4) 3 2 ?
C3 O2 C3 98(3) 3 . ?
C3 O2 C3 154(3) 3 4 ?
C3 O2 C3 105.5(18) . 4 ?
C3 O2 C2 99(2) 3 3 ?
C2 O2 O2 110.1(16) 3 4 ?
C2 O2 C3 64.5(10) 3 4 ?
C2 O2 C3 149.3(17) 3 . ?
O2 C3 O2 51.3(12) . 4 ?
O2 C3 O2 23(3) 3 4 ?
O2 C3 O2 42.0(19) 3 . ?
O2 C3 C3 28.8(10) . 3 ?
O2 C3 C3 53(2) 3 3 ?
O2 C3 C2 51.7(17) 3 . ?
O2 C3 C2 93.2(14) . . ?
C3 C3 O2 71.3(10) 3 4 ?
C2 C3 O2 45.8(8) . 4 ?
C2 C3 C3 101.1(17) . 3 ?
O2 C2 O2 45.2(13) 3 4 ?
O2 C2 C3 69.6(11) 3 2 ?
O2 C2 C3 29.4(10) 4 2 ?
O2 C2 C3 29.4(10) 3 . ?
O2 C2 C3 69.6(11) 4 . ?
C3 C2 C3 97.3(16) . 2 ?

loop_
_geom_bond_atom_site_label_1
_geom_bond_atom_site_label_2
_geom_bond_distance
_geom_bond_site_symmetry_2
_geom_bond_publ_flag
Ni01 S04 2.2260(8) 3 ?
Ni01 S04 2.2260(8) . ?
Ni01 S007 2.1928(8) 3 ?
Ni01 S007 2.1929(8) . ?
Ni02 Ni03 2.9048(7) . ?
Ni02 S005 2.1923(10) . ?
Ni02 S005 2.2061(9) 4 ?
Ni02 S006 2.2051(10) . ?
Ni02 S008 2.1909(9) . ?
Ni03 S04 2.2115(9) . ?
Ni03 S006 2.2207(9) . ?
Ni03 S007 2.1960(9) . ?
Ni03 S008 2.2012(9) . ?
S04 C00A 1.783(4) . ?
S005 C00G 1.768(4) . ?
S006 C00B 1.770(4) . ?
S007 C00E 1.787(3) . ?
S008 C00C 1.772(4) . ?
C009 H009 0.9300 . ?
C009 C00C 1.382(5) . ?
C009 C00D 1.393(5) . ?
C00A C00J 1.368(5) . ?
C00A C00P 1.354(6) . ?
C00B C00K 1.369(5) . ?
C00B C00T 1.357(6) . ?
C00C C00L 1.395(5) . ?
C00D H00D 0.9300 . ?
C00D C00H 1.389(5) . ?
C00E C00F 1.362(5) . ?
C00E C00O 1.370(5) . ?
C00F H00F 0.9300 . ?
C00F C00R 1.380(5) . ?
C00G C00Q 1.391(6) . ?
C00G C00V 1.376(7) . ?
C00H C00I 1.370(6) . ?
C00H C00Y 1.509(5) . ?
C00I H00I 0.9300 . ?
C00I C00L 1.396(5) . ?
C00J H00J 0.9300 . ?
C00J C00M 1.370(6) . ?
C00K H00K 0.9300 . ?
C00K C00U 1.371(6) . ?
C00L H00L 0.9300 . ?
C00M H00M 0.9300 . ?
C00M C00X 1.357(6) . ?
C00N C00R 1.357(6) . ?
C00N C00W 1.355(7) . ?
C00N C014 1.522(6) . ?
C00O H00O 0.9300 . ?
C00O C00W 1.410(6) . ?
C00P H00P 0.9300 . ?
C00P C010 1.391(6) . ?
C00Q H00Q 0.9300 . ?
C00Q C012 1.395(6) . ?
C00R H00R 0.9300 . ?
C00S C00U 1.352(7) . ?
C00S C00Z 1.347(6) . ?
C00S C016 1.510(6) . ?
C00T H00T 0.9300 . ?
C00T C00Z 1.402(6) . ?
C00U H00U 0.9300 . ?
C00V H00V 0.9300 . ?
C00V C011 1.415(6) . ?
C00W H00W 0.9300 . ?
C00X C010 1.364(6) . ?
C00X C015 1.508(6) . ?
C00Y H00A 0.9600 . ?
C00Y H00B 0.9600 . ?
C00Y H00C 0.9600 . ?
C00Z H00Z 0.9300 . ?
C010 H010 0.9300 . ?
C011 H011 0.9300 . ?
C011 C013 1.345(8) . ?
C012 H012 0.9300 . ?
C012 C013 1.399(9) . ?
C013 C018 1.570(8) . ?
C014 H01A 0.9600 . ?
C014 H01B 0.9600 . ?
C014 H01C 0.9600 . ?
C015 H01D 0.9600 . ?
C015 H01E 0.9600 . ?
C015 H01F 0.9600 . ?
C016 H01G 0.9600 . ?
C016 H01H 0.9600 . ?
C016 H01I 0.9600 . ?
C018 H01J 0.9600 . ?
C018 H01K 0.9600 . ?
C018 H01L 0.9600 . ?
O2 O2 1.00(3) 2 ?
O2 O2 1.35(2) 4 ?
O2 O2 0.92(2) 3 ?
O2 C3 1.341(16) . ?
O2 C3 0.81(2) 3 ?
O2 C3 1.69(2) 4 ?
O2 C2 1.294(18) 3 ?
C3 C3 1.66(5) 3 ?
C3 C2 1.629(17) . ?

loop_
_geom_torsion_atom_site_label_1
_geom_torsion_atom_site_label_2
_geom_torsion_atom_site_label_3
_geom_torsion_atom_site_label_4
_geom_torsion
_geom_torsion_site_symmetry_1
_geom_torsion_site_symmetry_2
_geom_torsion_site_symmetry_3
_geom_torsion_site_symmetry_4
_geom_torsion_publ_flag
Ni01 S04 C00A C00J -134.3(3) . . . . ?
Ni01 S04 C00A C00P 51.5(4) . . . . ?
Ni01 S007 C00E C00F -45.2(4) . . . . ?
Ni01 S007 C00E C00O 140.7(3) . . . . ?
Ni02 S005 C00G C00Q -102.2(3) 4 . . . ?
Ni02 S005 C00G C00Q 157.3(3) . . . . ?
Ni02 S005 C00G C00V 77.7(3) 4 . . . ?
Ni02 S005 C00G C00V -22.8(4) . . . . ?
Ni02 S006 C00B C00K -131.5(4) . . . . ?
Ni02 S006 C00B C00T 56.3(4) . . . . ?
Ni02 S008 C00C C009 -53.9(3) . . . . ?
Ni02 S008 C00C C00L 121.0(2) . . . . ?
Ni03 S04 C00A C00J -41.7(3) . . . . ?
Ni03 S04 C00A C00P 144.1(3) . . . . ?
Ni03 S006 C00B C00K -44.3(4) . . . . ?
Ni03 S006 C00B C00T 143.4(4) . . . . ?
Ni03 S007 C00E C00F 53.8(4) . . . . ?
Ni03 S007 C00E C00O -120.3(3) . . . . ?
Ni03 S008 C00C C009 39.1(3) . . . . ?
Ni03 S008 C00C C00L -146.0(2) . . . . ?
S04 C00A C00J C00M -176.6(3) . . . . ?
S04 C00A C00P C010 177.6(4) . . . . ?
S005 C00G C00Q C012 178.8(4) . . . . ?
S005 C00G C00V C011 -179.0(3) . . . . ?
S006 C00B C00K C00U -174.1(4) . . . . ?
S006 C00B C00T C00Z 172.9(4) . . . . ?
S007 C00E C00F C00R -172.6(3) . . . . ?
S007 C00E C00O C00W 172.8(4) . . . . ?
S008 C00C C00L C00I -175.6(3) . . . . ?
C009 C00C C00L C00I -0.4(5) . . . . ?
C009 C00D C00H C00I 1.6(6) . . . . ?
C009 C00D C00H C00Y -177.6(4) . . . . ?
C00A C00J C00M C00X -1.0(7) . . . . ?
C00A C00P C010 C00X -0.8(9) . . . . ?
C00B C00K C00U C00S 2.8(9) . . . . ?
C00B C00T C00Z C00S -0.2(9) . . . . ?
C00C C009 C00D C00H -0.7(5) . . . . ?
C00D C009 C00C S008 174.9(3) . . . . ?
C00D C009 C00C C00L 0.1(5) . . . . ?
C00D C00H C00I C00L -2.0(6) . . . . ?
C00E C00F C00R C00N -1.0(7) . . . . ?
C00E C00O C00W C00N 1.1(8) . . . . ?
C00F C00E C00O C00W -1.4(6) . . . . ?
C00G C00Q C012 C013 0.9(7) . . . . ?
C00G C00V C011 C013 -0.6(7) . . . . ?
C00H C00I C00L C00C 1.4(6) . . . . ?
C00J C00A C00P C010 3.1(7) . . . . ?
C00J C00M C00X C010 3.1(8) . . . . ?
C00J C00M C00X C015 -178.7(5) . . . . ?
C00K C00B C00T C00Z 0.4(8) . . . . ?
C00M C00X C010 C00P -2.3(9) . . . . ?
C00O C00E C00F C00R 1.4(7) . . . . ?
C00P C00A C00J C00M -2.2(6) . . . . ?
C00Q C00G C00V C011 0.9(6) . . . . ?
C00Q C012 C013 C011 -0.6(8) . . . . ?
C00Q C012 C013 C018 -178.6(5) . . . . ?
C00R C00N C00W C00O -0.7(8) . . . . ?
C00T C00B C00K C00U -1.6(8) . . . . ?
C00U C00S C00Z C00T 1.3(10) . . . . ?
C00V C00G C00Q C012 -1.1(6) . . . . ?
C00V C011 C013 C012 0.4(8) . . . . ?
C00V C011 C013 C018 178.4(5) . . . . ?
C00W C00N C00R C00F 0.6(8) . . . . ?
C00Y C00H C00I C00L 177.2(4) . . . . ?
C00Z C00S C00U C00K -2.6(9) . . . . ?
C014 C00N C00R C00F 179.7(5) . . . . ?
C014 C00N C00W C00O -179.8(5) . . . . ?
C015 C00X C010 C00P 179.5(6) . . . . ?
C016 C00S C00U C00K 179.3(6) . . . . ?
C016 C00S C00Z C00T 179.4(6) . . . . ?
O2 O2 C3 O2 -29(3) 4 . . 3 ?
O2 O2 C3 O2 29(3) 3 . . 4 ?
O2 O2 C3 O2 -25(3) 2 . . 4 ?
O2 O2 C3 O2 -54(2) 2 . . 3 ?
O2 O2 C3 C3 -153(4) 2 . . 3 ?
O2 O2 C3 C3 -127(3) 4 . . 3 ?
O2 O2 C3 C3 -99(6) 3 . . 3 ?
O2 O2 C3 C2 -45(2) 2 . . . ?
O2 O2 C3 C2 -20.0(11) 4 . . . ?
O2 O2 C3 C2 9(3) 3 . . . ?
O2 C3 C2 O2 29(3) 3 . . 4 ?
O2 C3 C2 O2 -29(3) 4 . . 3 ?
O2 C3 C2 O2 -7(2) . . . 3 ?
O2 C3 C2 O2 21.9(13) . . . 4 ?
O2 C3 C2 C3 11.9(7) . . . 2 ?
O2 C3 C2 C3 19(2) 3 . . 2 ?
O2 C3 C2 C3 -9.9(12) 4 . . 2 ?
C3 O2 C3 O2 127(3) 3 . . 4 ?
C3 O2 C3 O2 99(6) 3 . . 3 ?
C3 O2 C3 O2 -43.1(12) 4 . . 4 ?
C3 O2 C3 O2 -72(3) 4 . . 3 ?
C3 O2 C3 C3 -171(3) 4 . . 3 ?
C3 O2 C3 C2 -63.2(19) 4 . . . ?
C3 O2 C3 C2 107(3) 3 . . . ?
C3 C3 C2 O2 21(2) 3 . . 3 ?
C3 C3 C2 O2 49.8(14) 3 . . 4 ?
C3 C3 C2 C3 39.8(7) 3 . . 2 ?
C2 O2 C3 O2 -109(3) 3 . . 4 ?
C2 O2 C3 O2 -138(3) 3 . . 3 ?
C2 O2 C3 C3 123(5) 3 . . 3 ?
C2 O2 C3 C2 -129(2) 3 . . . ?
